data_4329411
loop_
_publ_author_name
'Kwong-Chak Cheung'
'Peng Guo'
'Ming-Him So'
'Zhong-Yuan Zhou'
'Lawrence Yoon Suk Lee'
'Kwok-Yin Wong'

_publ_contact_author
;
 Professor Kwok-Yin Wong 
;
_publ_contact_author_email
;
bckywong@polyu.edu.hk
;
_publ_section_title
;
 Ruthenium Terpyridine Complexes Containing a Pyrrole-Tagged
 2,2'-Dipyridylamine Ligand-Synthesis, Crystal Structure, and
 Electrochemistry
;
_journal_name_full 'Inorganic Chemistry'
_journal_page_first 6468
_journal_page_last 6475
_journal_paper_doi 10.1021/ic202459g
_journal_volume 51
_journal_year 2012
_chemical_formula_sum 'C34 H35 F6 N7 O9 Ru S2'
_chemical_formula_weight 964.88
_chemical_name_systematic
;
 ?
;
_space_group_IT_number 14
_symmetry_cell_setting monoclinic
_symmetry_space_group_name_Hall '-P 2ybc'
_symmetry_space_group_name_H-M 'P 1 21/c 1'
_atom_sites_solution_hydrogens geom
_atom_sites_solution_primary direct
_atom_sites_solution_secondary difmap
_audit_creation_method SHELXL-97
_cell_angle_alpha 90.00
_cell_angle_beta 95.029(2)
_cell_angle_gamma 90.00
_cell_formula_units_Z 4
_cell_length_a 9.7179(6)
_cell_length_b 15.9440(11)
_cell_length_c 25.4223(14)
_cell_measurement_reflns_used 4177
_cell_measurement_temperature 296(2)
_cell_measurement_theta_max 20.58
_cell_measurement_theta_min 2.46
_cell_volume 3923.8(4)
_computing_cell_refinement 'Bruker SMART'
_computing_data_collection 'Bruker SMART'
_computing_data_reduction 'Bruker SAINT'
_computing_molecular_graphics 'Bruker SHELXTL'
_computing_publication_material 'Bruker SHELXTL'
_computing_structure_refinement 'SHELXL-97 (Sheldrick, 1997)'
_computing_structure_solution 'SHELXS-97 (Sheldrick, 1990)'
_diffrn_ambient_temperature 296(2)
_diffrn_measured_fraction_theta_full 0.989
_diffrn_measured_fraction_theta_max 0.989
_diffrn_measurement_device_type 'CCD area detector'
_diffrn_measurement_method 'phi and omega scans'
_diffrn_radiation_monochromator graphite
_diffrn_radiation_source 'fine-focus sealed tube'
_diffrn_radiation_type MoK\a
_diffrn_radiation_wavelength 0.71073
_diffrn_reflns_av_R_equivalents 0.1673
_diffrn_reflns_av_sigmaI/netI 0.1624
_diffrn_reflns_limit_h_max 12
_diffrn_reflns_limit_h_min -12
_diffrn_reflns_limit_k_max 21
_diffrn_reflns_limit_k_min -20
_diffrn_reflns_limit_l_max 33
_diffrn_reflns_limit_l_min -33
_diffrn_reflns_number 47572
_diffrn_reflns_theta_full 28.19
_diffrn_reflns_theta_max 28.19
_diffrn_reflns_theta_min 2.05
_exptl_absorpt_coefficient_mu 0.597
_exptl_absorpt_correction_T_max 1.0000
_exptl_absorpt_correction_T_min 0.5670
_exptl_absorpt_correction_type multi-scan
_exptl_absorpt_process_details 'SAINT ver 7.34; Bruker SADABS'
_exptl_crystal_colour red
_exptl_crystal_density_diffrn 1.633
_exptl_crystal_density_meas 0
_exptl_crystal_description PLATE
_exptl_crystal_F_000 1960
_exptl_crystal_size_max 0.24
_exptl_crystal_size_mid 0.20
_exptl_crystal_size_min 0.04
_refine_diff_density_max 0.955
_refine_diff_density_min -0.670
_refine_diff_density_rms 0.102
_refine_ls_extinction_method none
_refine_ls_goodness_of_fit_ref 0.999
_refine_ls_hydrogen_treatment constr
_refine_ls_matrix_type full
_refine_ls_number_parameters 527
_refine_ls_number_reflns 9534
_refine_ls_number_restraints 26
_refine_ls_restrained_S_all 1.003
_refine_ls_R_factor_all 0.1986
_refine_ls_R_factor_gt 0.0798
_refine_ls_shift/su_max 0.002
_refine_ls_shift/su_mean 0.000
_refine_ls_structure_factor_coef Fsqd
_refine_ls_weighting_details 'calc w=1/[\s^2^(Fo^2^)+(0.0940P)^2^+0.0000P] where P=(Fo^2^+2Fc^2^)/3'
_refine_ls_weighting_scheme calc
_refine_ls_wR_factor_gt 0.1786
_refine_ls_wR_factor_ref 0.2276
_reflns_number_gt 4159
_reflns_number_total 9534
_reflns_threshold_expression >2sigma(I)
_cod_data_source_file ic202459g_si_003.cif
_cod_data_source_block gary91
_cod_database_code 4329411

loop_
_symmetry_equiv_pos_as_xyz
'x, y, z'
'-x, y+1/2, -z+1/2'
'-x, -y, -z'
'x, -y-1/2, z-1/2'

loop_
_atom_site_label
_atom_site_type_symbol
_atom_site_fract_x
_atom_site_fract_y
_atom_site_fract_z
_atom_site_U_iso_or_equiv
_atom_site_adp_type
_atom_site_occupancy
_atom_site_symmetry_multiplicity
_atom_site_calc_flag
_atom_site_refinement_flags
Ru1 Ru 1.45167(4) -0.09340(3) 0.840824(14) 0.04392(10) Uani 1 1 d .
N1 N 1.4605(4) 0.0349(2) 0.82813(13) 0.0469(11) Uani 1 1 d .
N2 N 1.6122(4) -0.0864(2) 0.79907(14) 0.0484(11) Uani 1 1 d .
N3 N 1.5009(4) -0.2191(2) 0.83619(13) 0.0465(10) Uani 1 1 d .
N4 N 1.2806(4) -0.1060(2) 0.88574(14) 0.0472(11) Uani 1 1 d .
N5 N 1.5666(4) -0.0773(2) 0.91141(13) 0.0437(10) Uani 1 1 d .
N6 N 1.4259(4) -0.1741(2) 0.95185(14) 0.0516(11) Uani 1 1 d .
N7 N 1.5059(5) -0.4022(3) 1.05001(18) 0.0674(14) Uani 1 1 d .
C1 C 1.3844(5) 0.0958(3) 0.84786(19) 0.0599(15) Uani 1 1 d .
H1A H 1.3105 0.0808 0.8668 0.072 Uiso 1 1 calc R
C2 C 1.4123(6) 0.1803(3) 0.8410(2) 0.0704(18) Uani 1 1 d .
H2A H 1.3592 0.2211 0.8558 0.084 Uiso 1 1 calc R
C3 C 1.5208(6) 0.2033(4) 0.8116(2) 0.0694(17) Uani 1 1 d .
H3A H 1.5416 0.2596 0.8067 0.083 Uiso 1 1 calc R
C4 C 1.5964(6) 0.1416(4) 0.7900(2) 0.0657(17) Uani 1 1 d .
H4A H 1.6677 0.1557 0.7695 0.079 Uiso 1 1 calc R
C5 C 1.5660(5) 0.0582(3) 0.79881(18) 0.0503(14) Uani 1 1 d .
C6 C 1.6493(5) -0.0119(3) 0.78059(17) 0.0505(14) Uani 1 1 d .
C7 C 1.7621(5) -0.0069(4) 0.7497(2) 0.0684(17) Uani 1 1 d .
H7A H 1.7906 0.0444 0.7370 0.082 Uiso 1 1 calc R
C8 C 1.8287(6) -0.0793(4) 0.7389(2) 0.0755(19) Uani 1 1 d .
H8A H 1.9018 -0.0769 0.7176 0.091 Uiso 1 1 calc R
C9 C 1.7920(5) -0.1548(4) 0.7581(2) 0.0715(18) Uani 1 1 d .
H9A H 1.8401 -0.2033 0.7510 0.086 Uiso 1 1 calc R
C10 C 1.6803(5) -0.1574(3) 0.78867(18) 0.0481(13) Uani 1 1 d .
C11 C 1.6182(5) -0.2336(3) 0.81151(17) 0.0514(14) Uani 1 1 d .
C12 C 1.6711(5) -0.3123(3) 0.8068(2) 0.0652(16) Uani 1 1 d .
H12A H 1.7524 -0.3191 0.7905 0.078 Uiso 1 1 calc R
C13 C 1.6084(6) -0.3804(4) 0.8251(2) 0.0723(18) Uani 1 1 d .
H13A H 1.6467 -0.4336 0.8228 0.087 Uiso 1 1 calc R
C14 C 1.4841(6) -0.3685(3) 0.8477(2) 0.0659(17) Uani 1 1 d .
H14A H 1.4354 -0.4139 0.8596 0.079 Uiso 1 1 calc R
C15 C 1.4349(5) -0.2874(3) 0.85214(18) 0.0543(14) Uani 1 1 d .
H15A H 1.3516 -0.2798 0.8669 0.065 Uiso 1 1 calc R
C16 C 1.2932(5) -0.1460(3) 0.93211(19) 0.0520(14) Uani 1 1 d .
C17 C 1.1774(5) -0.1657(3) 0.9596(2) 0.0639(16) Uani 1 1 d .
H17A H 1.1876 -0.1956 0.9911 0.077 Uiso 1 1 calc R
C18 C 1.0502(5) -0.1398(4) 0.9390(2) 0.0684(17) Uani 1 1 d .
H18A H 0.9724 -0.1517 0.9565 0.082 Uiso 1 1 calc R
C19 C 1.0374(5) -0.0961(4) 0.8921(2) 0.0699(17) Uani 1 1 d .
H19A H 0.9515 -0.0778 0.8775 0.084 Uiso 1 1 calc R
C20 C 1.1538(5) -0.0804(3) 0.8676(2) 0.0566(15) Uani 1 1 d .
H20A H 1.1449 -0.0499 0.8363 0.068 Uiso 1 1 calc R
C21 C 1.5351(5) -0.1171(3) 0.95604(18) 0.0494(13) Uani 1 1 d .
C22 C 1.6123(6) -0.1032(3) 1.00382(19) 0.0631(16) Uani 1 1 d .
H22A H 1.5880 -0.1307 1.0339 0.076 Uiso 1 1 calc R
C23 C 1.7239(6) -0.0497(3) 1.00773(19) 0.0630(16) Uani 1 1 d .
H23A H 1.7755 -0.0406 1.0398 0.076 Uiso 1 1 calc R
C24 C 1.7558(5) -0.0105(3) 0.9624(2) 0.0616(16) Uani 1 1 d .
H24A H 1.8316 0.0251 0.9631 0.074 Uiso 1 1 calc R
C25 C 1.6750(5) -0.0240(3) 0.91554(19) 0.0522(14) Uani 1 1 d .
H25A H 1.6963 0.0050 0.8856 0.063 Uiso 1 1 calc R
C26 C 1.4320(5) -0.2481(3) 0.9862(2) 0.0629(16) Uani 1 1 d .
H26A H 1.3570 -0.2858 0.9746 0.075 Uiso 1 1 calc R
H26B H 1.4193 -0.2308 1.0220 0.075 Uiso 1 1 calc R
C27 C 1.5697(6) -0.2952(3) 0.9858(2) 0.0707(17) Uani 1 1 d .
H27A H 1.6045 -0.2896 0.9514 0.085 Uiso 1 1 calc R
H27B H 1.6369 -0.2705 1.0118 0.085 Uiso 1 1 calc R
C28 C 1.5526(7) -0.3877(4) 0.9983(2) 0.086(2) Uani 1 1 d .
H28A H 1.4866 -0.4123 0.9719 0.104 Uiso 1 1 calc R
H28B H 1.6403 -0.4159 0.9962 0.104 Uiso 1 1 calc R
C29 C 1.5889(7) -0.4029(4) 1.0965(3) 0.087(2) Uani 1 1 d .
H29A H 1.6848 -0.3993 1.1005 0.104 Uiso 1 1 calc R
C30 C 1.5023(9) -0.4099(4) 1.1358(3) 0.100(3) Uani 1 1 d .
H30A H 1.5295 -0.4117 1.1718 0.120 Uiso 1 1 calc R
C31 C 1.3695(8) -0.4139(4) 1.1136(3) 0.109(3) Uani 1 1 d .
H31A H 1.2906 -0.4199 1.1315 0.130 Uiso 1 1 calc R
C32 C 1.3738(7) -0.4076(4) 1.0611(3) 0.090(2) Uani 1 1 d .
H32A H 1.2974 -0.4070 1.0363 0.108 Uiso 1 1 calc R
S1 S 1.07222(18) -0.39658(13) 0.88070(7) 0.0955(6) Uani 1 1 d D
O1 O 1.0625(6) -0.3140(3) 0.8609(2) 0.162(2) Uani 1 1 d D
O2 O 1.2013(5) -0.4127(4) 0.9067(3) 0.187(3) Uani 1 1 d D
O3 O 1.0146(7) -0.4559(3) 0.84589(19) 0.158(2) Uani 1 1 d D
C33 C 0.9660(6) -0.3945(3) 0.9354(2) 0.108(3) Uani 1 1 d D
F1 F 0.9405(6) -0.4670(3) 0.9516(2) 0.203(2) Uani 1 1 d D
F2 F 1.0178(6) -0.3516(4) 0.97434(17) 0.201(3) Uani 1 1 d D
F3 F 0.8497(5) -0.3620(4) 0.9204(3) 0.214(2) Uani 1 1 d D
S2 S 0.99080(16) 0.15759(11) 0.86084(7) 0.0810(5) Uani 1 1 d D
O4 O 1.0244(6) 0.1627(3) 0.80869(15) 0.133(2) Uani 1 1 d D
O5 O 0.8662(5) 0.1192(4) 0.8681(3) 0.193(3) Uani 1 1 d D
O6 O 1.1000(5) 0.1308(4) 0.8965(2) 0.165(2) Uani 1 1 d D
C34 C 0.9727(5) 0.2710(4) 0.8802(2) 0.137(4) Uani 1 1 d D
F4 F 1.0877(5) 0.3051(4) 0.8761(3) 0.229(3) Uani 1 1 d D
F5 F 0.8750(6) 0.2987(4) 0.8458(2) 0.206(2) Uani 1 1 d D
F6 F 0.9311(6) 0.2739(4) 0.92606(16) 0.188(2) Uani 1 1 d D
O1W O 1.3225(3) -0.1072(2) 0.76796(12) 0.0565(10) Uani 1 1 d .
H1WA H 1.2764 -0.1535 0.7688 0.068 Uiso 1 1 d .
H1WB H 1.2617 -0.0680 0.7625 0.068 Uiso 1 1 d .
O2W O 1.1482(4) -0.2397(3) 0.77228(15) 0.0970(15) Uani 1 1 d .
H2WA H 1.1113 -0.2736 0.7493 0.116 Uiso 1 1 d .
H2WB H 1.0996 -0.2393 0.7985 0.116 Uiso 1 1 d .
O3W O 1.1507(4) 0.0291(3) 0.74768(16) 0.0896(14) Uani 1 1 d .
H3WA H 1.1091 0.0377 0.7169 0.108 Uiso 1 1 d .
H3WB H 1.1373 0.0739 0.7659 0.108 Uiso 1 1 d .

loop_
_atom_site_aniso_label
_atom_site_aniso_U_11
_atom_site_aniso_U_22
_atom_site_aniso_U_33
_atom_site_aniso_U_23
_atom_site_aniso_U_13
_atom_site_aniso_U_12
Ru1 0.04651(18) 0.0444(2) 0.04201(18) 0.0003(2) 0.01028(14) -0.0007(2)
N1 0.054(2) 0.046(2) 0.041(2) 0.0093(18) 0.0050(18) -0.005(2)
N2 0.047(2) 0.055(3) 0.043(2) -0.008(2) 0.0044(16) -0.005(2)
N3 0.051(2) 0.045(2) 0.044(2) 0.0000(19) 0.0121(17) 0.001(2)
N4 0.054(2) 0.039(2) 0.050(2) 0.0004(19) 0.0127(17) 0.0049(19)
N5 0.0478(19) 0.041(2) 0.044(2) 0.0033(18) 0.0159(16) 0.0009(18)
N6 0.062(2) 0.046(2) 0.049(2) 0.006(2) 0.0173(18) 0.002(2)
N7 0.076(3) 0.045(3) 0.082(3) 0.007(2) 0.011(2) 0.004(2)
C1 0.064(3) 0.061(3) 0.054(3) -0.008(3) 0.002(2) 0.003(3)
C2 0.086(4) 0.043(3) 0.083(4) -0.005(3) 0.006(3) 0.011(3)
C3 0.072(3) 0.056(4) 0.080(4) 0.004(3) 0.003(3) -0.005(3)
C4 0.072(3) 0.061(4) 0.065(3) 0.009(3) 0.014(3) 0.003(3)
C5 0.055(3) 0.048(3) 0.047(3) 0.007(2) 0.001(2) -0.008(3)
C6 0.059(3) 0.052(3) 0.041(2) -0.004(2) 0.009(2) -0.006(3)
C7 0.079(3) 0.056(3) 0.073(3) 0.001(3) 0.024(3) -0.009(3)
C8 0.071(3) 0.083(4) 0.078(4) 0.000(3) 0.032(3) -0.003(3)
C9 0.055(3) 0.077(4) 0.087(4) -0.008(3) 0.029(3) 0.010(3)
C10 0.045(2) 0.048(3) 0.052(3) -0.004(2) 0.010(2) 0.002(2)
C11 0.052(3) 0.055(3) 0.047(3) -0.008(3) 0.003(2) 0.009(3)
C12 0.066(3) 0.059(4) 0.073(3) -0.007(3) 0.020(3) 0.007(3)
C13 0.076(4) 0.048(3) 0.096(4) 0.004(3) 0.025(3) 0.010(3)
C14 0.085(4) 0.044(3) 0.069(3) -0.002(3) 0.011(3) -0.007(3)
C15 0.061(3) 0.051(3) 0.053(3) -0.003(3) 0.014(2) -0.001(3)
C16 0.064(3) 0.042(3) 0.053(3) -0.005(2) 0.020(2) 0.004(3)
C17 0.081(3) 0.043(3) 0.071(3) 0.002(3) 0.029(3) -0.005(3)
C18 0.052(3) 0.066(4) 0.090(4) -0.001(3) 0.029(3) -0.005(3)
C19 0.056(3) 0.071(4) 0.084(4) -0.015(3) 0.015(3) 0.010(3)
C20 0.048(3) 0.054(3) 0.069(3) 0.004(3) 0.011(2) 0.004(3)
C21 0.054(3) 0.042(3) 0.054(3) -0.001(2) 0.014(2) 0.008(2)
C22 0.080(3) 0.063(4) 0.045(3) 0.002(3) 0.001(3) 0.004(3)
C23 0.076(3) 0.066(4) 0.044(3) 0.001(3) -0.011(3) 0.006(3)
C24 0.059(3) 0.058(3) 0.067(3) -0.013(3) -0.004(3) 0.000(3)
C25 0.056(3) 0.047(3) 0.054(3) 0.003(2) 0.007(2) 0.001(3)
C26 0.076(3) 0.049(3) 0.066(3) 0.011(3) 0.020(3) 0.000(3)
C27 0.089(4) 0.056(3) 0.070(3) 0.021(3) 0.022(3) 0.006(3)
C28 0.112(5) 0.068(4) 0.084(4) 0.003(3) 0.036(4) 0.017(4)
C29 0.097(4) 0.066(4) 0.096(4) 0.013(4) -0.003(4) 0.003(4)
C30 0.173(7) 0.049(4) 0.077(4) 0.009(4) 0.008(5) 0.006(5)
C31 0.113(5) 0.089(5) 0.131(6) 0.034(5) 0.049(4) 0.021(5)
C32 0.079(4) 0.078(4) 0.113(5) 0.031(4) 0.010(4) 0.013(4)
S1 0.0909(11) 0.1095(15) 0.0899(11) -0.0217(11) 0.0302(9) -0.0103(11)
O1 0.212(6) 0.132(5) 0.156(5) 0.015(4) 0.084(4) -0.021(5)
O2 0.097(4) 0.204(5) 0.258(8) -0.011(6) 0.004(5) 0.017(4)
O3 0.215(6) 0.154(5) 0.106(4) -0.065(4) 0.022(4) -0.038(5)
C33 0.113(5) 0.123(6) 0.089(5) 0.018(5) 0.022(4) -0.017(5)
F1 0.227(6) 0.225(6) 0.166(4) 0.038(4) 0.064(4) -0.093(5)
F2 0.288(7) 0.228(6) 0.089(3) -0.054(4) 0.032(4) -0.081(5)
F3 0.163(4) 0.253(6) 0.236(6) 0.021(5) 0.077(4) 0.086(4)
S2 0.0799(10) 0.0771(11) 0.0851(10) 0.0112(10) 0.0023(8) 0.0049(9)
O4 0.203(5) 0.123(4) 0.076(3) -0.009(3) 0.025(3) 0.033(4)
O5 0.144(5) 0.203(6) 0.229(7) 0.049(5) 0.004(5) -0.093(5)
O6 0.140(4) 0.230(6) 0.123(4) 0.061(4) -0.002(3) 0.099(4)
C34 0.116(6) 0.193(10) 0.106(6) -0.016(6) 0.029(5) 0.025(6)
F4 0.215(5) 0.171(5) 0.309(8) -0.075(5) 0.078(5) -0.109(4)
F5 0.220(5) 0.201(5) 0.197(5) 0.010(5) 0.020(4) 0.115(4)
F6 0.260(6) 0.207(5) 0.106(3) -0.039(4) 0.065(4) 0.048(5)
O1W 0.0585(18) 0.061(2) 0.0512(18) 0.0022(17) 0.0100(15) 0.0010(18)
O2W 0.104(3) 0.115(4) 0.073(2) -0.020(3) 0.014(2) -0.041(3)
O3W 0.097(3) 0.082(3) 0.089(3) 0.014(2) 0.002(2) 0.000(3)

loop_
_atom_type_symbol
_atom_type_description
_atom_type_scat_dispersion_real
_atom_type_scat_dispersion_imag
_atom_type_scat_source
C C 0.0033 0.0016 'International Tables Vol C Tables 4.2.6.8 and 6.1.1.4'
H H 0.0000 0.0000 'International Tables Vol C Tables 4.2.6.8 and 6.1.1.4'
N N 0.0061 0.0033 'International Tables Vol C Tables 4.2.6.8 and 6.1.1.4'
O O 0.0106 0.0060 'International Tables Vol C Tables 4.2.6.8 and 6.1.1.4'
S S 0.1246 0.1234 'International Tables Vol C Tables 4.2.6.8 and 6.1.1.4'
F F 0.0171 0.0103 'International Tables Vol C Tables 4.2.6.8 and 6.1.1.4'
Ru Ru -1.2594 0.8363 'International Tables Vol C Tables 4.2.6.8 and 6.1.1.4'

loop_
_geom_angle_atom_site_label_1
_geom_angle_atom_site_label_2
_geom_angle_atom_site_label_3
_geom_angle
N2 Ru1 N5 93.92(14)
N2 Ru1 N3 79.93(15)
N5 Ru1 N3 93.45(14)
N2 Ru1 N1 79.32(15)
N5 Ru1 N1 89.20(14)
N3 Ru1 N1 159.22(14)
N2 Ru1 N4 177.76(16)
N5 Ru1 N4 86.14(14)
N3 Ru1 N4 97.83(14)
N1 Ru1 N4 102.92(14)
N2 Ru1 O1W 88.38(13)
N5 Ru1 O1W 177.25(13)
N3 Ru1 O1W 88.43(13)
N1 Ru1 O1W 89.74(13)
N4 Ru1 O1W 91.62(13)
C1 N1 C5 117.9(4)
C1 N1 Ru1 128.5(3)
C5 N1 Ru1 113.3(3)
C6 N2 C10 121.6(4)
C6 N2 Ru1 119.3(3)
C10 N2 Ru1 119.0(3)
C15 N3 C11 116.1(4)
C15 N3 Ru1 130.5(3)
C11 N3 Ru1 113.3(3)
C16 N4 C20 117.3(4)
C16 N4 Ru1 120.5(3)
C20 N4 Ru1 122.0(3)
C25 N5 C21 117.4(4)
C25 N5 Ru1 120.6(3)
C21 N5 Ru1 121.9(3)
C21 N6 C16 119.0(4)
C21 N6 C26 119.3(4)
C16 N6 C26 117.0(4)
C32 N7 C29 108.7(5)
C32 N7 C28 125.6(5)
C29 N7 C28 125.3(5)
N1 C1 C2 122.3(5)
N1 C1 H1A 118.8
C2 C1 H1A 118.8
C1 C2 C3 119.2(5)
C1 C2 H2A 120.4
C3 C2 H2A 120.4
C4 C3 C2 118.9(5)
C4 C3 H3A 120.6
C2 C3 H3A 120.6
C3 C4 C5 119.7(5)
C3 C4 H4A 120.2
C5 C4 H4A 120.2
N1 C5 C4 122.0(5)
N1 C5 C6 114.9(4)
C4 C5 C6 123.0(5)
N2 C6 C7 119.5(5)
N2 C6 C5 113.0(4)
C7 C6 C5 127.4(5)
C8 C7 C6 118.2(5)
C8 C7 H7A 120.9
C6 C7 H7A 120.9
C9 C8 C7 122.2(5)
C9 C8 H8A 118.9
C7 C8 H8A 118.9
C8 C9 C10 118.0(5)
C8 C9 H9A 121.0
C10 C9 H9A 121.0
N2 C10 C9 120.4(5)
N2 C10 C11 112.6(4)
C9 C10 C11 127.0(5)
C12 C11 N3 122.0(5)
C12 C11 C10 123.0(4)
N3 C11 C10 114.9(4)
C13 C12 C11 121.7(5)
C13 C12 H12A 119.1
C11 C12 H12A 119.1
C12 C13 C14 117.8(5)
C12 C13 H13A 121.1
C14 C13 H13A 121.1
C15 C14 C13 118.6(5)
C15 C14 H14A 120.7
C13 C14 H14A 120.7
N3 C15 C14 123.6(5)
N3 C15 H15A 118.2
C14 C15 H15A 118.2
N4 C16 C17 121.8(4)
N4 C16 N6 118.3(4)
C17 C16 N6 119.7(4)
C18 C17 C16 118.6(5)
C18 C17 H17A 120.7
C16 C17 H17A 120.7
C17 C18 C19 119.7(5)
C17 C18 H18A 120.2
C19 C18 H18A 120.2
C20 C19 C18 118.3(5)
C20 C19 H19A 120.9
C18 C19 H19A 120.9
N4 C20 C19 124.2(5)
N4 C20 H20A 117.9
C19 C20 H20A 117.9
N5 C21 C22 120.8(4)
N5 C21 N6 117.8(4)
C22 C21 N6 121.4(4)
C23 C22 C21 121.6(5)
C23 C22 H22A 119.2
C21 C22 H22A 119.2
C24 C23 C22 117.2(5)
C24 C23 H23A 121.4
C22 C23 H23A 121.4
C23 C24 C25 120.0(5)
C23 C24 H24A 120.0
C25 C24 H24A 120.0
N5 C25 C24 123.0(5)
N5 C25 H25A 118.5
C24 C25 H25A 118.5
N6 C26 C27 112.3(4)
N6 C26 H26A 109.1
C27 C26 H26A 109.1
N6 C26 H26B 109.1
C27 C26 H26B 109.1
H26A C26 H26B 107.9
C28 C27 C26 111.2(5)
C28 C27 H27A 109.4
C26 C27 H27A 109.4
C28 C27 H27B 109.4
C26 C27 H27B 109.4
H27A C27 H27B 108.0
N7 C28 C27 113.2(5)
N7 C28 H28A 108.9
C27 C28 H28A 108.9
N7 C28 H28B 108.9
C27 C28 H28B 108.9
H28A C28 H28B 107.8
C30 C29 N7 106.1(6)
C30 C29 H29A 126.9
N7 C29 H29A 126.9
C31 C30 C29 108.8(7)
C31 C30 H30A 125.6
C29 C30 H30A 125.6
C32 C31 C30 107.3(7)
C32 C31 H31A 126.4
C30 C31 H31A 126.4
N7 C32 C31 109.1(6)
N7 C32 H32A 125.5
C31 C32 H32A 125.5
O3 S1 O2 118.5(4)
O3 S1 O1 113.6(3)
O2 S1 O1 111.8(4)
O3 S1 C33 106.2(3)
O2 S1 C33 101.0(4)
O1 S1 C33 103.5(3)
F1 C33 F2 108.5(5)
F1 C33 F3 106.1(6)
F2 C33 F3 107.2(6)
F1 C33 S1 112.1(5)
F2 C33 S1 113.3(4)
F3 C33 S1 109.2(5)
O5 S2 O4 115.7(4)
O5 S2 O6 113.6(4)
O4 S2 O6 113.9(3)
O5 S2 C34 106.6(4)
O4 S2 C34 103.2(3)
O6 S2 C34 101.9(3)
F4 C34 F6 114.8(6)
F4 C34 F5 113.4(6)
F6 C34 F5 109.3(5)
F4 C34 S2 106.8(5)
F6 C34 S2 108.7(5)
F5 C34 S2 103.1(5)
Ru1 O1W H1WA 109.2
Ru1 O1W H1WB 113.8
H1WA O1W H1WB 105.9
H2WA O2W H2WB 108.2
H3WA O3W H3WB 105.9

loop_
_geom_bond_atom_site_label_1
_geom_bond_atom_site_label_2
_geom_bond_distance
Ru1 N2 1.966(4)
Ru1 N5 2.045(3)
Ru1 N3 2.066(4)
Ru1 N1 2.073(4)
Ru1 N4 2.107(4)
Ru1 O1W 2.156(3)
N1 C1 1.344(6)
N1 C5 1.371(6)
N2 C6 1.340(6)
N2 C10 1.348(6)
N3 C15 1.344(6)
N3 C11 1.368(6)
N4 C16 1.337(6)
N4 C20 1.340(6)
N5 C25 1.350(6)
N5 C21 1.358(6)
N6 C21 1.393(6)
N6 C16 1.415(6)
N6 C26 1.466(6)
N7 C32 1.341(8)
N7 C29 1.372(7)
N7 C28 1.446(7)
C1 C2 1.389(7)
C1 H1A 0.9300
C2 C3 1.394(8)
C2 H2A 0.9300
C3 C4 1.371(8)
C3 H3A 0.9300
C4 C5 1.384(7)
C4 H4A 0.9300
C5 C6 1.478(7)
C6 C7 1.406(7)
C7 C8 1.363(8)
C7 H7A 0.9300
C8 C9 1.360(8)
C8 H8A 0.9300
C9 C10 1.390(7)
C9 H9A 0.9300
C10 C11 1.496(7)
C11 C12 1.366(7)
C12 C13 1.348(7)
C12 H12A 0.9300
C13 C14 1.396(7)
C13 H13A 0.9300
C14 C15 1.386(7)
C14 H14A 0.9300
C15 H15A 0.9300
C16 C17 1.410(7)
C17 C18 1.364(7)
C17 H17A 0.9300
C18 C19 1.377(8)
C18 H18A 0.9300
C19 C20 1.361(7)
C19 H19A 0.9300
C20 H20A 0.9300
C21 C22 1.389(7)
C22 C23 1.376(7)
C22 H22A 0.9300
C23 C24 1.370(7)
C23 H23A 0.9300
C24 C25 1.385(6)
C24 H24A 0.9300
C25 H25A 0.9300
C26 C27 1.536(7)
C26 H26A 0.9700
C26 H26B 0.9700
C27 C28 1.521(8)
C27 H27A 0.9700
C27 H27B 0.9700
C28 H28A 0.9700
C28 H28B 0.9700
C29 C30 1.366(10)
C29 H29A 0.9300
C30 C31 1.365(10)
C30 H30A 0.9300
C31 C32 1.344(10)
C31 H31A 0.9300
C32 H32A 0.9300
S1 O3 1.380(5)
S1 O2 1.390(5)
S1 O1 1.409(5)
S1 C33 1.804(6)
C33 F1 1.258(6)
C33 F2 1.270(6)
C33 F3 1.271(6)
S2 O5 1.384(5)
S2 O4 1.395(4)
S2 O6 1.400(4)
S2 C34 1.886(7)
C34 F4 1.255(6)
C34 F6 1.267(6)
C34 F5 1.311(6)
O1W H1WA 0.8652
O1W H1WB 0.8630
O2W H2WA 0.8511
O2W H2WB 0.8504
O3W H3WA 0.8606
O3W H3WB 0.8677

loop_
_geom_hbond_atom_site_label_D
_geom_hbond_atom_site_label_H
_geom_hbond_atom_site_label_A
_geom_hbond_distance_DH
_geom_hbond_distance_HA
_geom_hbond_distance_DA
_geom_hbond_angle_DHA
_geom_hbond_site_symmetry_A
O1W H1WA O2W 0.87 1.86 2.717(5) 168.9 .
O1W H1WB O3W 0.86 1.90 2.761(5) 171.1 .
O2W H2WA O4 0.85 2.15 2.978(6) 165.6 2_746
O2W H2WB O1 0.85 2.04 2.740(7) 138.8 .
O3W H3WA O3 0.86 1.91 2.761(6) 168.0 2_756
O3W H3WB O4 0.87 2.14 2.963(7) 157.2 .

loop_
_geom_torsion_atom_site_label_1
_geom_torsion_atom_site_label_2
_geom_torsion_atom_site_label_3
_geom_torsion_atom_site_label_4
_geom_torsion
N2 Ru1 N1 C1 -174.3(4)
N5 Ru1 N1 C1 -80.2(4)
N3 Ru1 N1 C1 -177.8(4)
N4 Ru1 N1 C1 5.7(4)
O1W Ru1 N1 C1 97.3(4)
N2 Ru1 N1 C5 0.3(3)
N5 Ru1 N1 C5 94.5(3)
N3 Ru1 N1 C5 -3.2(6)
N4 Ru1 N1 C5 -179.7(3)
O1W Ru1 N1 C5 -88.1(3)
N5 Ru1 N2 C6 -91.3(3)
N3 Ru1 N2 C6 175.9(3)
N1 Ru1 N2 C6 -2.9(3)
N4 Ru1 N2 C6 177(100)
O1W Ru1 N2 C6 87.2(3)
N5 Ru1 N2 C10 90.3(3)
N3 Ru1 N2 C10 -2.5(3)
N1 Ru1 N2 C10 178.7(3)
N4 Ru1 N2 C10 -1(4)
O1W Ru1 N2 C10 -91.2(3)
N2 Ru1 N3 C15 -173.9(4)
N5 Ru1 N3 C15 92.7(4)
N1 Ru1 N3 C15 -170.4(4)
N4 Ru1 N3 C15 6.2(4)
O1W Ru1 N3 C15 -85.3(4)
N2 Ru1 N3 C11 4.2(3)
N5 Ru1 N3 C11 -89.2(3)
N1 Ru1 N3 C11 7.7(6)
N4 Ru1 N3 C11 -175.7(3)
O1W Ru1 N3 C11 92.8(3)
N2 Ru1 N4 C16 54(4)
N5 Ru1 N4 C16 -37.7(4)
N3 Ru1 N4 C16 55.3(4)
N1 Ru1 N4 C16 -125.9(3)
O1W Ru1 N4 C16 143.9(4)
N2 Ru1 N4 C20 -121(3)
N5 Ru1 N4 C20 147.5(4)
N3 Ru1 N4 C20 -119.5(4)
N1 Ru1 N4 C20 59.2(4)
O1W Ru1 N4 C20 -30.9(4)
N2 Ru1 N5 C25 37.8(4)
N3 Ru1 N5 C25 117.9(3)
N1 Ru1 N5 C25 -41.5(3)
N4 Ru1 N5 C25 -144.5(4)
O1W Ru1 N5 C25 -109(3)
N2 Ru1 N5 C21 -144.5(4)
N3 Ru1 N5 C21 -64.4(4)
N1 Ru1 N5 C21 136.3(3)
N4 Ru1 N5 C21 33.3(3)
O1W Ru1 N5 C21 69(3)
C5 N1 C1 C2 -2.2(7)
Ru1 N1 C1 C2 172.2(4)
N1 C1 C2 C3 1.5(8)
C1 C2 C3 C4 0.4(8)
C2 C3 C4 C5 -1.6(8)
C1 N1 C5 C4 0.9(6)
Ru1 N1 C5 C4 -174.3(4)
C1 N1 C5 C6 177.2(4)
Ru1 N1 C5 C6 1.9(5)
C3 C4 C5 N1 1.0(7)
C3 C4 C5 C6 -175.0(5)
C10 N2 C6 C7 -0.2(6)
Ru1 N2 C6 C7 -178.6(3)
C10 N2 C6 C5 -177.0(4)
Ru1 N2 C6 C5 4.6(5)
N1 C5 C6 N2 -4.2(6)
C4 C5 C6 N2 172.0(4)
N1 C5 C6 C7 179.3(4)
C4 C5 C6 C7 -4.5(8)
N2 C6 C7 C8 1.2(7)
C5 C6 C7 C8 177.4(5)
C6 C7 C8 C9 -1.9(8)
C7 C8 C9 C10 1.6(8)
C6 N2 C10 C9 0.0(7)
Ru1 N2 C10 C9 178.3(4)
C6 N2 C10 C11 -177.9(4)
Ru1 N2 C10 C11 0.5(5)
C8 C9 C10 N2 -0.6(7)
C8 C9 C10 C11 176.9(5)
C15 N3 C11 C12 -4.7(6)
Ru1 N3 C11 C12 176.9(4)
C15 N3 C11 C10 173.2(4)
Ru1 N3 C11 C10 -5.2(5)
N2 C10 C11 C12 -178.9(4)
C9 C10 C11 C12 3.5(8)
N2 C10 C11 N3 3.2(5)
C9 C10 C11 N3 -174.4(4)
N3 C11 C12 C13 1.7(8)
C10 C11 C12 C13 -176.1(5)
C11 C12 C13 C14 2.1(8)
C12 C13 C14 C15 -2.6(8)
C11 N3 C15 C14 4.2(6)
Ru1 N3 C15 C14 -177.8(3)
C13 C14 C15 N3 -0.6(7)
C20 N4 C16 C17 4.0(7)
Ru1 N4 C16 C17 -171.0(4)
C20 N4 C16 N6 179.6(4)
Ru1 N4 C16 N6 4.5(6)
C21 N6 C16 N4 53.0(6)
C26 N6 C16 N4 -151.6(4)
C21 N6 C16 C17 -131.3(5)
C26 N6 C16 C17 24.1(6)
N4 C16 C17 C18 -2.7(8)
N6 C16 C17 C18 -178.2(5)
C16 C17 C18 C19 0.5(8)
C17 C18 C19 C20 0.2(8)
C16 N4 C20 C19 -3.3(7)
Ru1 N4 C20 C19 171.7(4)
C18 C19 C20 N4 1.2(8)
C25 N5 C21 C22 -0.2(7)
Ru1 N5 C21 C22 -178.0(4)
C25 N5 C21 N6 -178.2(4)
Ru1 N5 C21 N6 4.0(6)
C16 N6 C21 N5 -58.4(6)
C26 N6 C21 N5 146.7(4)
C16 N6 C21 C22 123.6(5)
C26 N6 C21 C22 -31.2(7)
N5 C21 C22 C23 -0.7(8)
N6 C21 C22 C23 177.2(5)
C21 C22 C23 C24 0.1(8)
C22 C23 C24 C25 1.5(8)
C21 N5 C25 C24 1.9(7)
Ru1 N5 C25 C24 179.7(4)
C23 C24 C25 N5 -2.6(8)
C21 N6 C26 C27 -49.5(6)
C16 N6 C26 C27 155.2(4)
N6 C26 C27 C28 -152.9(4)
C32 N7 C28 C27 90.1(7)
C29 N7 C28 C27 -81.8(7)
C26 C27 C28 N7 -61.2(6)
C32 N7 C29 C30 0.8(7)
C28 N7 C29 C30 173.8(5)
N7 C29 C30 C31 0.3(7)
C29 C30 C31 C32 -1.3(8)
C29 N7 C32 C31 -1.6(7)
C28 N7 C32 C31 -174.6(5)
C30 C31 C32 N7 1.7(8)
O3 S1 C33 F1 47.1(5)
O2 S1 C33 F1 -77.2(5)
O1 S1 C33 F1 167.0(5)
O3 S1 C33 F2 170.3(5)
O2 S1 C33 F2 46.0(6)
O1 S1 C33 F2 -69.8(5)
O3 S1 C33 F3 -70.3(5)
O2 S1 C33 F3 165.5(5)
O1 S1 C33 F3 49.6(5)
O5 S2 C34 F4 176.9(5)
O4 S2 C34 F4 -60.8(5)
O6 S2 C34 F4 57.5(5)
O5 S2 C34 F6 52.5(5)
O4 S2 C34 F6 174.9(4)
O6 S2 C34 F6 -66.8(5)
O5 S2 C34 F5 -63.4(5)
O4 S2 C34 F5 58.9(5)
O6 S2 C34 F5 177.2(4)
